data_2005583
loop_
_publ_author_name
'Popek, T.'
'Lis, T.'

_publ_section_title
;
 Ammonium, Potassium and Lithium Salts of D, <small>L</small>-Glyceric
 Acid
;
_journal_issue 11
_journal_name_full 'Acta Crystallographica Section C'
_journal_page_first 2716
_journal_page_last 2720
_journal_paper_doi 10.1107/S0108270196007044
_journal_volume 52
_journal_year 1996
_chemical_formula_moiety 'Li1 +, C3 H5 O4 1-'
_chemical_formula_sum 'C3 H5 Li O4'
_chemical_formula_weight 112.01
_chemical_name_common 'lithium D,L-glycerate'
_chemical_name_systematic 'lithium D,L-glycerate'
_space_group_IT_number 14
_symmetry_cell_setting monoclinic
_symmetry_space_group_name_Hall '-P 2yn'
_symmetry_space_group_name_H-M 'P 1 21/n 1'
_audit_creation_method SHELXL
_cell_angle_alpha 90.
_cell_angle_beta 104.44(6)
_cell_angle_gamma 90.
_cell_formula_units_Z 4
_cell_length_a 5.099(4)
_cell_length_b 11.498(9)
_cell_length_c 8.728(8)
_cell_measurement_reflns_used 27
_cell_measurement_temperature 293(1)
_cell_measurement_theta_max 12
_cell_measurement_theta_min 8
_cell_volume 495.5(7)
_computing_cell_refinement 'KM4 Software'
_computing_data_collection 'KM4 Software (Kuma Diffraction, 1987)'
_computing_data_reduction 'KM4 Software'
_computing_molecular_graphics 'ORTEPII (Johnson, 1976)'
_computing_structure_refinement 'SHELXL93 (Sheldrick, 1993)'
_computing_structure_solution 'SHELXS86 (Sheldrick, 1990)'
_diffrn_ambient_temperature 293.0(10)
_diffrn_measurement_device 'Kuma KM4 automatic diffractometer'
_diffrn_measurement_method 'profile data from omega/2theta scans'
_diffrn_radiation_monochromator graphite
_diffrn_radiation_source 'fine-focus sealed tube'
_diffrn_radiation_type MoK\a
_diffrn_radiation_wavelength 0.71073
_diffrn_reflns_av_R_equivalents 0.0346
_diffrn_reflns_av_sigmaI/netI 0.0264
_diffrn_reflns_limit_h_max 1
_diffrn_reflns_limit_h_min -7
_diffrn_reflns_limit_k_max 16
_diffrn_reflns_limit_k_min 0
_diffrn_reflns_limit_l_max 12
_diffrn_reflns_limit_l_min -12
_diffrn_reflns_number 1627
_diffrn_reflns_theta_max 30.07
_diffrn_reflns_theta_min 2.99
_diffrn_standards_decay_% 0.4
_diffrn_standards_interval_count 100
_diffrn_standards_number 3
_exptl_absorpt_coefficient_mu 0.137
_exptl_absorpt_correction_type none
_exptl_crystal_colour colourless
_exptl_crystal_density_diffrn 1.501
_exptl_crystal_density_meas 1.49
_exptl_crystal_density_method 'flotation in 1,2-dichloroethane/CCl~4~'
_exptl_crystal_description 'irregular plate'
_exptl_crystal_F_000 232
_exptl_crystal_size_max 0.6
_exptl_crystal_size_mid 0.6
_exptl_crystal_size_min 0.2
_refine_diff_density_max 0.38
_refine_diff_density_min -0.19
_refine_ls_extinction_coef 0.018(8)
_refine_ls_extinction_method 'SHELXL93 (Sheldrick, 1993)'
_refine_ls_goodness_of_fit_all 1.048
_refine_ls_goodness_of_fit_obs 1.112
_refine_ls_hydrogen_treatment refall
_refine_ls_matrix_type full
_refine_ls_number_parameters 94
_refine_ls_number_reflns 1447
_refine_ls_number_restraints 0
_refine_ls_restrained_S_all 1.048
_refine_ls_restrained_S_obs 1.112
_refine_ls_R_factor_all 0.0500
_refine_ls_R_factor_obs 0.0324
_refine_ls_shift/esd_max 0.06
_refine_ls_shift/esd_mean 0.009
_refine_ls_structure_factor_coef Fsqd
_refine_ls_weighting_details 'w = 1/[\s^2^(Fo^2^)+(0.0580P)^2^+0.0697P] where P=(Fo^2^+2Fc^2^)/3'
_refine_ls_weighting_scheme calc
_refine_ls_wR_factor_all 0.0984
_refine_ls_wR_factor_obs 0.0907
_reflns_number_observed 1113
_reflns_number_total 1447
_reflns_observed_criterion >2sigma(I)
_cod_data_source_file bm1070.cif
_cod_data_source_block III
_cod_depositor_comments
;
The following automatic conversions were performed:

'_refine_ls_weighting_scheme' value 'calc w =
1/[\s^2^(Fo^2^)+(0.0580P)^2^+0.0697P] where P=(Fo^2^+2Fc^2^)/3' was
changed to 'calc'. New tag '_refine_ls_weighting_details' was
created. The value of the new tag was set to 'w =
1/[\s^2^(Fo^2^)+(0.0580P)^2^+0.0697P] where P=(Fo^2^+2Fc^2^)/3'.

Automatic conversion script
Id: cif_fix_values 3143 2015-03-26 13:38:13Z robertas 
;
_cod_original_sg_symbol_H-M 'P 21/n'
_cod_database_code 2005583

loop_
_symmetry_equiv_pos_as_xyz
'x, y, z'
'-x+1/2, y+1/2, -z+1/2'
'-x, -y, -z'
'x-1/2, -y-1/2, z-1/2'

loop_
_atom_site_aniso_label
_atom_site_aniso_U_11
_atom_site_aniso_U_22
_atom_site_aniso_U_33
_atom_site_aniso_U_12
_atom_site_aniso_U_13
_atom_site_aniso_U_23
Li 0.0356(10) 0.0218(8) 0.0249(9) -0.0025(7) 0.0138(7) -0.0001(6)
O1 0.0380(5) 0.0286(4) 0.0233(4) 0.0085(3) 0.0184(3) 0.0023(3)
O2 0.0386(5) 0.0276(4) 0.0348(5) 0.0067(3) 0.0274(4) 0.0094(3)
O3 0.0647(6) 0.0212(4) 0.0351(5) 0.0092(4) 0.0346(5) 0.0034(3)
O4 0.0331(5) 0.0350(4) 0.0235(4) 0.0070(4) 0.0162(3) 0.0077(3)
C1 0.0243(5) 0.0242(5) 0.0189(5) -0.0016(4) 0.0119(4) -0.0019(4)
C2 0.0261(5) 0.0220(5) 0.0215(5) 0.0016(4) 0.0142(4) 0.0008(4)
C3 0.0452(7) 0.0242(5) 0.0337(6) -0.0017(5) 0.0254(5) -0.0034(4)

loop_
_atom_site_label
_atom_site_occupancy
_atom_site_fract_x
_atom_site_fract_y
_atom_site_fract_z
_atom_site_U_iso_or_equiv
_atom_site_thermal_displace_type
_atom_site_calc_flag
_atom_site_type_symbol
Li 1 0.4809(4) 0.39412(15) 0.2831(3) 0.0263(4) Uani d Li
O1 1 0.49414(16) 0.32181(6) 0.48493(9) 0.0281(2) Uani d O
O2 1 0.78828(17) 0.29620(7) 0.28452(10) 0.0304(3) Uani d O
O3 1 0.9333(3) 0.05412(7) 0.23671(10) 0.0365(3) Uani d O
O4 1 0.67372(16) 0.17038(7) 0.63242(9) 0.0289(2) Uani d O
C1 1 0.65016(19) 0.23626(8) 0.51491(11) 0.0213(3) Uani d C
C2 1 0.82532(19) 0.20773(8) 0.40082(11) 0.0217(3) Uani d C
C3 1 0.7458(3) 0.09042(9) 0.32373(14) 0.0316(3) Uani d C
H21 1 1.016(3) 0.2033(11) 0.4601(17) 0.024(4) Uiso d H
H31 1 0.559(4) 0.0967(17) 0.258(3) 0.057(6) Uiso d H
H32 1 0.743(4) 0.0295(13) 0.4029(20) 0.038(4) Uiso d H
H20 1 0.922(5) 0.3005(16) 0.244(3) 0.054(5) Uiso d H
H30 1 0.934(4) 0.1063(18) 0.168(3) 0.060(6) Uiso d H

loop_
_atom_type_symbol
_atom_type_description
_atom_type_scat_dispersion_real
_atom_type_scat_dispersion_imag
_atom_type_scat_source
C C 0.0033 0.0016 'International Tables Vol C Tables 4.2.6.8 and 6.1.1.4'
H H 0.0000 0.0000 'International Tables Vol C Tables 4.2.6.8 and 6.1.1.4'
Li Li -0.0003 0.0001 'International Tables Vol C Tables 4.2.6.8 and 6.1.1.4'
O O 0.0106 0.0060 'International Tables Vol C Tables 4.2.6.8 and 6.1.1.4'

loop_
_geom_angle_atom_site_label_1
_geom_angle_atom_site_label_2
_geom_angle_atom_site_label_3
_geom_angle_site_symmetry_1
_geom_angle_site_symmetry_3
_geom_angle
_geom_angle_publ_flag
O3 Li O4 2_655 4_565 118.39(10) no
O3 Li O2 2_655 . 111.07(11) no
O4 Li O2 4_565 . 107.54(11) no
O3 Li O1 2_655 . 122.68(10) no
O4 Li O1 4_565 . 107.10(11) no
O2 Li O1 . . 84.22(9) no
O3 Li C1 2_655 . 132.80(10) no
O4 Li C1 4_565 . 107.88(10) no
O2 Li C1 . . 59.60(7) no
O1 Li C1 . . 25.12(4) no
C1 O1 Li . . 113.85(9) no
C2 O2 Li . . 112.79(9) no
Li O2 H20 . . 134.6(13) no
C3 O3 Li . 2_645 122.03(9) no
Li O3 H30 2_645 . 125.1(13) no
C1 O4 Li . 4_666 133.29(9) no
O1 C1 Li . . 41.02(7) no
O4 C1 Li . . 165.12(8) no
C2 C1 Li . . 77.60(8) no
O1 C1 O4 . . 124.83(9) yes
O1 C1 C2 . . 118.45(9) yes
O4 C1 C2 . . 116.72(10) yes
C1 C2 O2 . . 108.51(9) yes
C1 C2 C3 . . 110.15(8) yes
O2 C2 C3 . . 110.3(2) yes
C2 C3 O3 . . 110.89(10) yes
C2 O2 H20 . . 111(2) ?
C3 O3 H30 . . 107(2) ?
O2 C2 H21 . . 110.6(8) no
C3 C2 H21 . . 107.9(7) no
C1 C2 H21 . . 109.3(8) no
O3 C3 H31 . . 112.9(11) no
C2 C3 H31 . . 107.9(11) no
O3 C3 H32 . . 107.1(9) no
C2 C3 H32 . . 111.7(9) no
H31 C3 H32 . . 106.3(14) no

loop_
_geom_bond_atom_site_label_1
_geom_bond_atom_site_label_2
_geom_bond_site_symmetry_2
_geom_bond_distance
_geom_bond_publ_flag
Li O3 2_655 1.909(2) yes
Li O4 4_565 1.925(3) yes
Li O2 . 1.927(2) yes
Li O1 . 1.934(2) yes
O3 Li 2_645 1.909(2) no
O4 Li 4_666 1.925(3) no
Li C1 . 2.695(3) no
O1 C1 . 1.251(2) yes
O4 C1 . 1.256(2) yes
O2 C2 . 1.416(2) yes
O3 C3 . 1.424(2) yes
C1 C2 . 1.530(2) yes
C2 C3 . 1.517(2) yes
O2 H20 . 0.84(3) ?
O3 H30 . 0.85(2) ?
C2 H21 . 0.98(2) no
C3 H31 . 0.98(2) no
C3 H32 . 0.99(2) no

loop_
_geom_torsion_atom_site_label_1
_geom_torsion_atom_site_label_2
_geom_torsion_atom_site_label_3
_geom_torsion_atom_site_label_4
_geom_torsion
_geom_torsion_publ_flag
O1 C1 C2 O2 5.3(2) yes
O4 C1 C2 O2 -175.16(9) yes
O1 C1 C2 C3 -115.6(2) yes
O4 C1 C2 C3 63.9(2) yes
O2 C2 C3 O3 69.4(2) yes
C1 C2 C3 O3 -170.83(9) yes
